data_7040978
loop_
_publ_author_name
'Wolska-Pietkiewicz, Ma\/lgorzata'
'Swierkosz, Adam'
'Justyniak, Iwona'
'Grala, Agnieszka'
'Soko\/lowski, Kamil'
'Lewi\'nski, Janusz'

_publ_section_title
;
 Alkylzinc diorganophosphates: synthesis, structural diversity and unique
 ability to incorporate zincoxane units.
;
_journal_issue 47
_journal_name_full 'Dalton transactions (Cambridge, England : 2003)'
_journal_page_first 18813
_journal_page_last 18816
_journal_paper_doi 10.1039/c6dt03324e
_journal_volume 45
_journal_year 2016
_chemical_formula_sum 'C64 H76 O16 P4 Zn4'
_chemical_formula_weight 1486.60
_space_group_crystal_system triclinic
_space_group_IT_number 2
_space_group_name_Hall '-P 1'
_space_group_name_H-M_alt 'P -1'
_symmetry_space_group_name_Hall '-P 1'
_symmetry_space_group_name_H-M 'P -1'
_atom_sites_solution_hydrogens geom
_audit_creation_method SHELXL-2014/6
_audit_update_record
;
2016-08-18 deposited with the CCDC.
2016-10-19 downloaded from the CCDC.
;
_cell_angle_alpha 88.293(2)
_cell_angle_beta 87.214(2)
_cell_angle_gamma 66.693(2)
_cell_formula_units_Z 2
_cell_length_a 13.3893(4)
_cell_length_b 13.6598(4)
_cell_length_c 20.3328(5)
_cell_measurement_reflns_used 15968
_cell_measurement_temperature 100(2)
_cell_measurement_theta_max 29.1496
_cell_measurement_theta_min 2.8961
_cell_volume 3411.05(17)
_computing_cell_refinement
;
CrysAlisPro, Agilent Technologies,
Version 1.171.35.21b (release 03-02-2012 CrysAlis171 .NET)
(compiled Feb  3 2012,10:37:01)
;
_computing_data_collection
;
CrysAlisPro, Agilent Technologies,
Version 1.171.35.21b (release 03-02-2012 CrysAlis171 .NET)
(compiled Feb  3 2012,10:37:01)
;
_computing_data_reduction
;
CrysAlisPro, Agilent Technologies,
Version 1.171.35.21b (release 03-02-2012 CrysAlis171 .NET)
(compiled Feb  3 2012,10:37:01)
;
_computing_structure_refinement 'SHELXL-2014/6 (Sheldrick, 2014)'
_diffrn_ambient_temperature 100(2)
_diffrn_detector_area_resol_mean 16.2974
_diffrn_measured_fraction_theta_full 0.998
_diffrn_measured_fraction_theta_max 0.860
_diffrn_measurement_device_type 'SuperNova, Dual, Cu at zero, Eos'
_diffrn_measurement_method '\w scans'
_diffrn_radiation_type MoK\a
_diffrn_radiation_wavelength 0.71073
_diffrn_reflns_av_R_equivalents 0.0204
_diffrn_reflns_av_unetI/netI 0.0344
_diffrn_reflns_Laue_measured_fraction_full 0.998
_diffrn_reflns_Laue_measured_fraction_max 0.860
_diffrn_reflns_limit_h_max 18
_diffrn_reflns_limit_h_min -18
_diffrn_reflns_limit_k_max 16
_diffrn_reflns_limit_k_min -17
_diffrn_reflns_limit_l_max 26
_diffrn_reflns_limit_l_min -27
_diffrn_reflns_number 31314
_diffrn_reflns_point_group_measured_fraction_full 0.998
_diffrn_reflns_point_group_measured_fraction_max 0.860
_diffrn_reflns_theta_full 25.242
_diffrn_reflns_theta_max 29.214
_diffrn_reflns_theta_min 2.902
_exptl_absorpt_coefficient_mu 1.547
_exptl_absorpt_correction_T_max 0.831
_exptl_absorpt_correction_T_min 0.647
_exptl_absorpt_correction_type multi-scan
_exptl_absorpt_process_details
;
CrysAlisPro, Agilent Technologies,
Version 1.171.35.21b (release 03-02-2012 CrysAlis171 .NET)
(compiled Feb  3 2012,10:37:01)
Empirical absorption correction using spherical harmonics,
 implemented in SCALE3 ABSPACK scaling algorithm.
;
_exptl_crystal_colour colorless
_exptl_crystal_density_diffrn 1.447
_exptl_crystal_description block
_exptl_crystal_F_000 1536
_exptl_crystal_size_max 0.32
_exptl_crystal_size_mid 0.24
_exptl_crystal_size_min 0.12
_refine_diff_density_max 0.377
_refine_diff_density_min -0.335
_refine_diff_density_rms 0.066
_refine_ls_extinction_method none
_refine_ls_goodness_of_fit_ref 1.031
_refine_ls_hydrogen_treatment constr
_refine_ls_matrix_type full
_refine_ls_number_parameters 805
_refine_ls_number_reflns 15932
_refine_ls_number_restraints 0
_refine_ls_restrained_S_all 1.031
_refine_ls_R_factor_all 0.0378
_refine_ls_R_factor_gt 0.0293
_refine_ls_shift/su_max 0.002
_refine_ls_shift/su_mean 0.000
_refine_ls_structure_factor_coef Fsqd
_refine_ls_weighting_details 'w=1/[\s^2^(Fo^2^)+(0.0214P)^2^+2.3997P] where P=(Fo^2^+2Fc^2^)/3'
_refine_ls_weighting_scheme calc
_refine_ls_wR_factor_gt 0.0629
_refine_ls_wR_factor_ref 0.0656
_reflns_Friedel_coverage 0.000
_reflns_number_gt 13723
_reflns_number_total 15932
_reflns_threshold_expression 'I > 2\s(I)'
_cod_data_source_file c6dt03324e2.cif
_cod_data_source_block shelx_comp1
_cod_depositor_comments 'Adding full bibliography for 7040978--7040981.cif.'
_cod_database_code 7040978
_shelx_space_group_comment
;
The symmetry employed for this shelxl refinement is uniquely defined
by the following loop, which should always be used as a source of
symmetry information in preference to the above space-group names.
They are only intended as comments.
;
_shelxl_version_number 2014/6

loop_
_space_group_symop_operation_xyz
'x, y, z'
'-x, -y, -z'

loop_
_atom_site_label
_atom_site_type_symbol
_atom_site_fract_x
_atom_site_fract_y
_atom_site_fract_z
_atom_site_U_iso_or_equiv
_atom_site_adp_type
_atom_site_occupancy
_atom_site_site_symmetry_order
_atom_site_calc_flag
_atom_site_refinement_flags_posn
_atom_site_refinement_flags_adp
C1 C -0.10008(16) 1.47972(16) 0.15266(9) 0.0183(4) Uani 1 1 d . .
C2 C -0.02740(19) 1.4951(2) 0.20399(12) 0.0332(5) Uani 1 1 d . .
H2A H 0.0145 1.5337 0.1838 0.050 Uiso 1 1 calc R U
H2B H 0.0226 1.4253 0.2200 0.050 Uiso 1 1 calc R U
H2C H -0.0729 1.5361 0.2410 0.050 Uiso 1 1 calc R U
C3 C -0.1757(2) 1.58946(19) 0.12774(13) 0.0355(6) Uani 1 1 d . .
H3A H -0.1321 1.6269 0.1082 0.053 Uiso 1 1 calc R U
H3B H -0.2212 1.6308 0.1646 0.053 Uiso 1 1 calc R U
H3C H -0.2222 1.5811 0.0945 0.053 Uiso 1 1 calc R U
C4 C -0.0271(2) 1.4176(2) 0.09494(12) 0.0380(6) Uani 1 1 d . .
H4A H -0.0721 1.4066 0.0617 0.057 Uiso 1 1 calc R U
H4B H 0.0243 1.3484 0.1108 0.057 Uiso 1 1 calc R U
H4C H 0.0133 1.4581 0.0753 0.057 Uiso 1 1 calc R U
C5 C -0.18087(15) 0.90718(15) 0.26247(9) 0.0155(4) Uani 1 1 d . .
C6 C -0.08724(18) 0.85274(18) 0.21262(11) 0.0296(5) Uani 1 1 d . .
H6A H -0.0255 0.8710 0.2219 0.044 Uiso 1 1 calc R U
H6B H -0.1112 0.8771 0.1680 0.044 Uiso 1 1 calc R U
H6C H -0.0649 0.7753 0.2160 0.044 Uiso 1 1 calc R U
C7 C -0.27528(18) 0.87589(18) 0.24768(11) 0.0273(5) Uani 1 1 d . .
H7A H -0.2513 0.7983 0.2513 0.041 Uiso 1 1 calc R U
H7B H -0.2990 0.8994 0.2030 0.041 Uiso 1 1 calc R U
H7C H -0.3360 0.9100 0.2793 0.041 Uiso 1 1 calc R U
C8 C -0.14200(19) 0.86556(17) 0.33143(10) 0.0269(5) Uani 1 1 d . .
H8A H -0.2016 0.8983 0.3640 0.040 Uiso 1 1 calc R U
H8B H -0.0805 0.8838 0.3412 0.040 Uiso 1 1 calc R U
H8C H -0.1190 0.7879 0.3331 0.040 Uiso 1 1 calc R U
C9 C -0.58849(16) 1.20331(16) 0.19355(10) 0.0187(4) Uani 1 1 d . .
C10 C -0.5928(2) 1.1958(2) 0.11908(12) 0.0430(7) Uani 1 1 d . .
H10A H -0.5271 1.1372 0.1025 0.065 Uiso 1 1 calc R U
H10B H -0.5971 1.2629 0.0982 0.065 Uiso 1 1 calc R U
H10C H -0.6571 1.1826 0.1087 0.065 Uiso 1 1 calc R U
C11 C -0.5838(2) 1.0993(2) 0.22524(12) 0.0341(5) Uani 1 1 d . .
H11A H -0.6458 1.0847 0.2117 0.051 Uiso 1 1 calc R U
H11B H -0.5868 1.1053 0.2733 0.051 Uiso 1 1 calc R U
H11C H -0.5158 1.0410 0.2111 0.051 Uiso 1 1 calc R U
C12 C -0.6922(2) 1.2938(2) 0.21941(17) 0.0516(8) Uani 1 1 d . .
H12A H -0.7558 1.2798 0.2084 0.077 Uiso 1 1 calc R U
H12B H -0.6971 1.3614 0.1991 0.077 Uiso 1 1 calc R U
H12C H -0.6902 1.2980 0.2673 0.077 Uiso 1 1 calc R U
C13 C -0.31179(16) 1.55226(15) 0.39571(9) 0.0161(4) Uani 1 1 d . .
C14 C -0.26392(19) 1.51023(17) 0.46250(10) 0.0259(5) Uani 1 1 d . .
H14A H -0.1860 1.4661 0.4564 0.039 Uiso 1 1 calc R U
H14B H -0.3010 1.4673 0.4830 0.039 Uiso 1 1 calc R U
H14C H -0.2740 1.5704 0.4909 0.039 Uiso 1 1 calc R U
C15 C -0.2537(2) 1.61963(19) 0.36487(11) 0.0316(5) Uani 1 1 d . .
H15A H -0.2640 1.6791 0.3939 0.047 Uiso 1 1 calc R U
H15B H -0.2841 1.6475 0.3220 0.047 Uiso 1 1 calc R U
H15C H -0.1758 1.5755 0.3589 0.047 Uiso 1 1 calc R U
C16 C -0.43249(18) 1.62441(19) 0.40734(12) 0.0332(6) Uani 1 1 d . .
H16A H -0.4392 1.6822 0.4370 0.050 Uiso 1 1 calc R U
H16B H -0.4711 1.5825 0.4273 0.050 Uiso 1 1 calc R U
H16C H -0.4642 1.6547 0.3652 0.050 Uiso 1 1 calc R U
C17 C -0.29144(16) 1.31697(16) 0.01831(9) 0.0170(4) Uani 1 1 d . .
C18 C -0.3272(2) 1.42582(18) 0.02112(11) 0.0352(6) Uani 1 1 d . .
H18 H -0.3716 1.4636 0.0574 0.042 Uiso 1 1 calc R U
C19 C -0.2977(3) 1.4798(2) -0.02961(12) 0.0452(7) Uani 1 1 d . .
H19 H -0.3220 1.5552 -0.0281 0.054 Uiso 1 1 calc R U
C20 C -0.2331(2) 1.4251(2) -0.08266(11) 0.0359(6) Uani 1 1 d . .
H20 H -0.2127 1.4625 -0.1173 0.043 Uiso 1 1 calc R U
C21 C -0.19884(19) 1.31648(19) -0.08479(10) 0.0308(5) Uani 1 1 d . .
H21 H -0.1546 1.2787 -0.1212 0.037 Uiso 1 1 calc R U
C22 C -0.22816(17) 1.26072(17) -0.03428(9) 0.0231(4) Uani 1 1 d . .
H22 H -0.2050 1.1855 -0.0361 0.028 Uiso 1 1 calc R U
C23 C -0.16080(16) 1.01650(15) 0.06188(9) 0.0159(4) Uani 1 1 d . .
C24 C -0.26207(17) 1.01446(17) 0.05288(10) 0.0214(4) Uani 1 1 d . .
H24 H -0.3270 1.0734 0.0651 0.026 Uiso 1 1 calc R U
C25 C -0.26632(19) 0.92412(18) 0.02556(11) 0.0277(5) Uani 1 1 d . .
H25 H -0.3350 0.9215 0.0191 0.033 Uiso 1 1 calc R U
C26 C -0.17157(19) 0.83762(18) 0.00755(10) 0.0274(5) Uani 1 1 d . .
H26 H -0.1755 0.7761 -0.0108 0.033 Uiso 1 1 calc R U
C27 C -0.07168(18) 0.84180(17) 0.01657(10) 0.0246(5) Uani 1 1 d . .
H27 H -0.0068 0.7831 0.0040 0.029 Uiso 1 1 calc R U
C28 C -0.06546(16) 0.93077(16) 0.04382(9) 0.0185(4) Uani 1 1 d . .
H28 H 0.0033 0.9332 0.0501 0.022 Uiso 1 1 calc R U
C29 C -0.48710(14) 1.65287(14) 0.14592(9) 0.0140(4) Uani 1 1 d . .
C30 C -0.47337(16) 1.71251(16) 0.19636(10) 0.0186(4) Uani 1 1 d . .
H30 H -0.4627 1.6851 0.2401 0.022 Uiso 1 1 calc R U
C31 C -0.47560(17) 1.81296(16) 0.18112(11) 0.0239(4) Uani 1 1 d . .
H31 H -0.4672 1.8551 0.2151 0.029 Uiso 1 1 calc R U
C32 C -0.48988(18) 1.85295(17) 0.11747(12) 0.0294(5) Uani 1 1 d . .
H32 H -0.4907 1.9217 0.1078 0.035 Uiso 1 1 calc R U
C33 C -0.50294(19) 1.79235(18) 0.06808(11) 0.0307(5) Uani 1 1 d . .
H33 H -0.5124 1.8196 0.0242 0.037 Uiso 1 1 calc R U
C34 C -0.50241(16) 1.69180(16) 0.08188(10) 0.0211(4) Uani 1 1 d . .
H34 H -0.5124 1.6505 0.0480 0.025 Uiso 1 1 calc R U
C35 C -0.63318(15) 1.55448(15) 0.29209(9) 0.0145(4) Uani 1 1 d . .
C36 C -0.71304(17) 1.62202(19) 0.25284(11) 0.0302(5) Uani 1 1 d . .
H36 H -0.6951 1.6571 0.2160 0.036 Uiso 1 1 calc R U
C37 C -0.82041(18) 1.6379(2) 0.26820(11) 0.0375(6) Uani 1 1 d . .
H37 H -0.8765 1.6837 0.2413 0.045 Uiso 1 1 calc R U
C38 C -0.84654(17) 1.58767(19) 0.32219(10) 0.0272(5) Uani 1 1 d . .
H38 H -0.9200 1.5978 0.3320 0.033 Uiso 1 1 calc R U
C39 C -0.76483(18) 1.52261(19) 0.36186(11) 0.0288(5) Uani 1 1 d . .
H39 H -0.7828 1.4899 0.3999 0.035 Uiso 1 1 calc R U
C40 C -0.65668(17) 1.50453(17) 0.34667(10) 0.0225(4) Uani 1 1 d . .
H40 H -0.6003 1.4587 0.3734 0.027 Uiso 1 1 calc R U
C41 C -0.52504(15) 1.15782(15) 0.41052(9) 0.0148(4) Uani 1 1 d . .
C42 C -0.63629(16) 1.19279(17) 0.42186(10) 0.0227(4) Uani 1 1 d . .
H42 H -0.6804 1.2667 0.4255 0.027 Uiso 1 1 calc R U
C43 C -0.68247(17) 1.11789(19) 0.42779(11) 0.0286(5) Uani 1 1 d . .
H43 H -0.7588 1.1409 0.4359 0.034 Uiso 1 1 calc R U
C44 C -0.61862(18) 1.01009(18) 0.42195(11) 0.0269(5) Uani 1 1 d . .
H44 H -0.6510 0.9595 0.4253 0.032 Uiso 1 1 calc R U
C45 C -0.50723(18) 0.97666(17) 0.41116(11) 0.0248(5) Uani 1 1 d . .
H45 H -0.4631 0.9027 0.4076 0.030 Uiso 1 1 calc R U
C46 C -0.45937(17) 1.05017(16) 0.40543(10) 0.0209(4) Uani 1 1 d . .
H46 H -0.3829 1.0271 0.3982 0.025 Uiso 1 1 calc R U
C48 C -0.24814(14) 1.14531(15) 0.46766(8) 0.0126(4) Uani 1 1 d . .
C49 C -0.29748(16) 1.23420(15) 0.50696(9) 0.0172(4) Uani 1 1 d . .
H49 H -0.3551 1.2958 0.4911 0.021 Uiso 1 1 calc R U
C50 C -0.26067(16) 1.23121(16) 0.57028(9) 0.0197(4) Uani 1 1 d . .
H50 H -0.2931 1.2918 0.5976 0.024 Uiso 1 1 calc R U
C51 C -0.17747(16) 1.14104(16) 0.59378(9) 0.0180(4) Uani 1 1 d . .
H51 H -0.1526 1.1399 0.6369 0.022 Uiso 1 1 calc R U
C52 C -0.13049(15) 1.05198(15) 0.55384(9) 0.0163(4) Uani 1 1 d . .
H52 H -0.0740 0.9897 0.5700 0.020 Uiso 1 1 calc R U
C53 C -0.16582(15) 1.05367(15) 0.49050(9) 0.0147(4) Uani 1 1 d . .
H53 H -0.1340 0.9929 0.4633 0.018 Uiso 1 1 calc R U
C54 C -0.01271(15) 1.25003(15) 0.40745(9) 0.0138(4) Uani 1 1 d . .
C55 C 0.02711(17) 1.32234(17) 0.38085(10) 0.0234(4) Uani 1 1 d . .
H55 H 0.0301 1.3337 0.3346 0.028 Uiso 1 1 calc R U
C56 C 0.0628(2) 1.37814(19) 0.42383(12) 0.0330(5) Uani 1 1 d . .
H56 H 0.0892 1.4292 0.4066 0.040 Uiso 1 1 calc R U
C57 C 0.06050(19) 1.36052(18) 0.49107(12) 0.0306(5) Uani 1 1 d . .
H57 H 0.0863 1.3983 0.5197 0.037 Uiso 1 1 calc R U
C58 C 0.02032(17) 1.28749(17) 0.51648(10) 0.0238(5) Uani 1 1 d . .
H58 H 0.0186 1.2751 0.5627 0.029 Uiso 1 1 calc R U
C59 C -0.01745(15) 1.23230(15) 0.47465(9) 0.0168(4) Uani 1 1 d . .
H59 H -0.0462 1.1830 0.4920 0.020 Uiso 1 1 calc R U
C60 C 0.09408(14) 1.10291(15) 0.22658(9) 0.0139(4) Uani 1 1 d . .
C61 C 0.16533(16) 1.02892(16) 0.26774(9) 0.0200(4) Uani 1 1 d . .
H61 H 0.1646 1.0428 0.3133 0.024 Uiso 1 1 calc R U
C62 C 0.23847(17) 0.93330(17) 0.24111(10) 0.0236(4) Uani 1 1 d . .
H62 H 0.2874 0.8807 0.2689 0.028 Uiso 1 1 calc R U
C63 C 0.24045(16) 0.91432(16) 0.17465(10) 0.0218(4) Uani 1 1 d . .
H63 H 0.2905 0.8489 0.1567 0.026 Uiso 1 1 calc R U
C64 C 0.16915(17) 0.99121(17) 0.13411(10) 0.0227(4) Uani 1 1 d . .
H64 H 0.1716 0.9786 0.0882 0.027 Uiso 1 1 calc R U
C65 C 0.09414(16) 1.08641(16) 0.15990(9) 0.0195(4) Uani 1 1 d . .
H65 H 0.0443 1.1387 0.1324 0.023 Uiso 1 1 calc R U
O1 O -0.18429(11) 1.26933(10) 0.14728(6) 0.0161(3) Uani 1 1 d . .
O2 O -0.30070(10) 1.16074(10) 0.17408(6) 0.0135(3) Uani 1 1 d . .
O3 O -0.32358(10) 1.26179(10) 0.06950(6) 0.0157(3) Uani 1 1 d . .
O4 O -0.14611(10) 1.10307(10) 0.08901(6) 0.0151(3) Uani 1 1 d . .
O5 O -0.36990(10) 1.17727(10) 0.29993(6) 0.0135(3) Uani 1 1 d . .
O6 O -0.47055(11) 1.38133(10) 0.20457(7) 0.0181(3) Uani 1 1 d . .
O7 O -0.33902(10) 1.46516(10) 0.23637(6) 0.0139(3) Uani 1 1 d . .
O8 O -0.48954(10) 1.55182(10) 0.15584(6) 0.0143(3) Uani 1 1 d . .
O9 O -0.52428(10) 1.54091(10) 0.27994(6) 0.0153(3) Uani 1 1 d . .
O10 O -0.48354(10) 1.23823(10) 0.40576(6) 0.0142(3) Uani 1 1 d . .
O11 O -0.37250(10) 1.33532(10) 0.36558(6) 0.0154(3) Uani 1 1 d . .
O12 O -0.12427(10) 1.12934(10) 0.27810(6) 0.0154(3) Uani 1 1 d . .
O13 O -0.15871(10) 1.32803(10) 0.28811(6) 0.0133(3) Uani 1 1 d . .
O14 O -0.27722(10) 1.14091(10) 0.40290(6) 0.0130(3) Uani 1 1 d . .
O15 O -0.04892(10) 1.18769(10) 0.36909(6) 0.0134(3) Uani 1 1 d . .
O16 O 0.02036(10) 1.20216(10) 0.25139(6) 0.0146(3) Uani 1 1 d . .
P1 P -0.23882(4) 1.20205(4) 0.12426(2) 0.01243(9) Uani 1 1 d . .
P2 P -0.45184(4) 1.47750(4) 0.21895(2) 0.01165(9) Uani 1 1 d . .
P3 P -0.37562(4) 1.22801(4) 0.36571(2) 0.01125(9) Uani 1 1 d . .
P4 P -0.08439(4) 1.21165(4) 0.29501(2) 0.01100(9) Uani 1 1 d . .
Zn1 Zn -0.18321(2) 1.39821(2) 0.19127(2) 0.01342(5) Uani 1 1 d . .
Zn2 Zn -0.22636(2) 1.06410(2) 0.25717(2) 0.01354(5) Uani 1 1 d . .
Zn3 Zn -0.46039(2) 1.23344(2) 0.21438(2) 0.01343(5) Uani 1 1 d . .
Zn4 Zn -0.29710(2) 1.43220(2) 0.33777(2) 0.01234(5) Uani 1 1 d . .

loop_
_atom_site_aniso_label
_atom_site_aniso_U_11
_atom_site_aniso_U_22
_atom_site_aniso_U_33
_atom_site_aniso_U_23
_atom_site_aniso_U_13
_atom_site_aniso_U_12
C1 0.0189(10) 0.0159(10) 0.0210(9) -0.0001(7) 0.0049(8) -0.0085(8)
C2 0.0306(13) 0.0455(15) 0.0347(13) 0.0016(11) -0.0009(10) -0.0272(12)
C3 0.0340(13) 0.0243(12) 0.0500(15) 0.0132(11) -0.0014(11) -0.0145(11)
C4 0.0418(15) 0.0381(15) 0.0368(13) -0.0080(11) 0.0225(11) -0.0208(12)
C5 0.0178(9) 0.0109(9) 0.0169(9) 0.0016(7) -0.0031(7) -0.0045(7)
C6 0.0289(12) 0.0203(11) 0.0292(11) 0.0013(9) 0.0035(9) 0.0008(9)
C7 0.0332(12) 0.0212(11) 0.0321(12) 0.0016(9) -0.0088(10) -0.0149(10)
C8 0.0359(13) 0.0180(11) 0.0225(10) 0.0031(8) -0.0072(9) -0.0057(9)
C9 0.0160(10) 0.0192(10) 0.0230(10) -0.0003(8) -0.0038(8) -0.0089(8)
C10 0.0512(16) 0.0634(19) 0.0301(13) 0.0092(12) -0.0170(12) -0.0382(15)
C11 0.0437(15) 0.0335(14) 0.0379(13) 0.0044(10) -0.0072(11) -0.0286(12)
C12 0.0185(12) 0.0445(17) 0.086(2) -0.0202(15) -0.0064(13) -0.0046(12)
C13 0.0195(10) 0.0114(9) 0.0181(9) -0.0035(7) 0.0003(7) -0.0068(8)
C14 0.0403(13) 0.0202(11) 0.0181(10) -0.0027(8) -0.0035(9) -0.0125(10)
C15 0.0516(15) 0.0256(12) 0.0275(11) -0.0013(9) -0.0005(10) -0.0261(11)
C16 0.0260(12) 0.0301(13) 0.0364(13) -0.0201(10) 0.0008(10) -0.0025(10)
C17 0.0202(10) 0.0183(10) 0.0119(8) 0.0033(7) -0.0031(7) -0.0069(8)
C18 0.0595(17) 0.0195(12) 0.0184(10) -0.0006(8) 0.0079(10) -0.0078(11)
C19 0.083(2) 0.0205(13) 0.0272(12) 0.0036(9) 0.0033(13) -0.0165(13)
C20 0.0497(16) 0.0375(14) 0.0228(11) 0.0096(10) 0.0012(10) -0.0206(12)
C21 0.0294(12) 0.0362(14) 0.0176(10) 0.0041(9) 0.0045(9) -0.0041(10)
C22 0.0263(11) 0.0200(11) 0.0156(9) 0.0005(8) 0.0007(8) -0.0013(9)
C23 0.0220(10) 0.0142(9) 0.0122(8) -0.0022(7) 0.0016(7) -0.0080(8)
C24 0.0202(10) 0.0219(11) 0.0220(10) -0.0078(8) 0.0046(8) -0.0081(9)
C25 0.0298(12) 0.0318(13) 0.0273(11) -0.0097(9) 0.0038(9) -0.0183(10)
C26 0.0427(14) 0.0201(11) 0.0235(10) -0.0069(8) 0.0026(9) -0.0167(10)
C27 0.0301(12) 0.0153(10) 0.0210(10) -0.0044(8) 0.0016(9) -0.0012(9)
C28 0.0203(10) 0.0174(10) 0.0154(9) -0.0006(7) 0.0007(7) -0.0051(8)
C29 0.0110(9) 0.0100(9) 0.0192(9) 0.0038(7) -0.0021(7) -0.0023(7)
C30 0.0180(10) 0.0158(10) 0.0219(10) 0.0020(7) -0.0047(8) -0.0061(8)
C31 0.0224(11) 0.0154(10) 0.0362(12) -0.0030(8) -0.0016(9) -0.0097(9)
C32 0.0309(12) 0.0158(11) 0.0413(13) 0.0059(9) 0.0073(10) -0.0102(9)
C33 0.0338(13) 0.0224(12) 0.0272(11) 0.0106(9) 0.0069(9) -0.0036(10)
C34 0.0206(10) 0.0208(11) 0.0176(9) 0.0024(8) 0.0000(8) -0.0038(8)
C35 0.0115(9) 0.0147(9) 0.0160(9) -0.0039(7) 0.0010(7) -0.0038(7)
C36 0.0183(11) 0.0401(14) 0.0226(11) 0.0152(9) 0.0008(8) -0.0024(10)
C37 0.0141(11) 0.0565(17) 0.0304(12) 0.0175(11) -0.0045(9) -0.0026(11)
C38 0.0156(10) 0.0400(14) 0.0237(11) -0.0002(9) 0.0022(8) -0.0089(10)
C39 0.0259(12) 0.0409(14) 0.0246(11) 0.0095(9) -0.0012(9) -0.0189(11)
C40 0.0192(10) 0.0254(11) 0.0234(10) 0.0086(8) -0.0057(8) -0.0094(9)
C41 0.0170(9) 0.0169(10) 0.0129(8) -0.0001(7) 0.0011(7) -0.0094(8)
C42 0.0165(10) 0.0204(11) 0.0307(11) -0.0025(8) 0.0034(8) -0.0070(8)
C43 0.0166(10) 0.0339(13) 0.0389(13) -0.0027(10) 0.0057(9) -0.0146(10)
C44 0.0316(12) 0.0296(12) 0.0289(11) 0.0002(9) 0.0037(9) -0.0226(10)
C45 0.0296(12) 0.0167(10) 0.0304(11) 0.0008(8) 0.0024(9) -0.0120(9)
C46 0.0182(10) 0.0181(10) 0.0266(10) 0.0018(8) 0.0040(8) -0.0079(8)
C48 0.0121(9) 0.0174(9) 0.0098(8) 0.0018(7) -0.0005(7) -0.0076(7)
C49 0.0164(9) 0.0148(10) 0.0166(9) 0.0006(7) -0.0008(7) -0.0020(8)
C50 0.0241(11) 0.0175(10) 0.0160(9) -0.0045(7) 0.0019(8) -0.0065(8)
C51 0.0206(10) 0.0222(10) 0.0128(9) 0.0026(7) -0.0023(7) -0.0103(8)
C52 0.0161(9) 0.0160(10) 0.0167(9) 0.0051(7) -0.0024(7) -0.0062(8)
C53 0.0141(9) 0.0138(9) 0.0165(9) -0.0006(7) 0.0015(7) -0.0060(7)
C54 0.0131(9) 0.0123(9) 0.0163(9) -0.0012(7) -0.0042(7) -0.0049(7)
C55 0.0284(11) 0.0264(12) 0.0230(10) 0.0058(8) -0.0069(8) -0.0187(9)
C56 0.0394(14) 0.0316(13) 0.0414(13) 0.0076(10) -0.0143(11) -0.0274(11)
C57 0.0346(13) 0.0222(12) 0.0382(13) -0.0038(9) -0.0184(10) -0.0125(10)
C58 0.0257(11) 0.0215(11) 0.0196(10) -0.0034(8) -0.0087(8) -0.0036(9)
C59 0.0177(10) 0.0151(10) 0.0163(9) 0.0000(7) -0.0021(7) -0.0052(8)
C60 0.0109(9) 0.0120(9) 0.0180(9) -0.0032(7) 0.0044(7) -0.0041(7)
C61 0.0188(10) 0.0209(10) 0.0157(9) 0.0006(7) 0.0019(8) -0.0035(8)
C62 0.0196(10) 0.0199(11) 0.0230(10) 0.0058(8) 0.0030(8) 0.0002(8)
C63 0.0180(10) 0.0161(10) 0.0271(10) -0.0043(8) 0.0060(8) -0.0026(8)
C64 0.0238(11) 0.0223(11) 0.0181(9) -0.0062(8) 0.0017(8) -0.0050(9)
C65 0.0178(10) 0.0186(10) 0.0181(9) 0.0000(7) -0.0026(8) -0.0028(8)
O1 0.0214(7) 0.0144(7) 0.0135(6) -0.0010(5) -0.0010(5) -0.0079(6)
O2 0.0162(7) 0.0116(6) 0.0116(6) 0.0004(5) 0.0000(5) -0.0044(5)
O3 0.0158(7) 0.0167(7) 0.0120(6) 0.0021(5) -0.0012(5) -0.0037(5)
O4 0.0142(6) 0.0130(7) 0.0167(6) -0.0037(5) 0.0014(5) -0.0040(5)
O5 0.0128(6) 0.0146(7) 0.0129(6) -0.0002(5) -0.0007(5) -0.0052(5)
O6 0.0199(7) 0.0113(7) 0.0235(7) -0.0005(5) -0.0011(6) -0.0067(6)
O7 0.0118(6) 0.0136(7) 0.0146(6) 0.0012(5) -0.0002(5) -0.0033(5)
O8 0.0188(7) 0.0112(6) 0.0138(6) 0.0007(5) -0.0031(5) -0.0065(5)
O9 0.0131(6) 0.0175(7) 0.0148(6) -0.0023(5) 0.0007(5) -0.0055(5)
O10 0.0125(6) 0.0121(7) 0.0179(6) -0.0005(5) 0.0023(5) -0.0049(5)
O11 0.0174(7) 0.0145(7) 0.0163(6) 0.0012(5) -0.0002(5) -0.0084(6)
O12 0.0149(7) 0.0156(7) 0.0166(6) -0.0018(5) -0.0014(5) -0.0068(5)
O13 0.0132(6) 0.0113(6) 0.0131(6) -0.0011(5) -0.0005(5) -0.0023(5)
O14 0.0125(6) 0.0134(6) 0.0114(6) -0.0008(5) -0.0020(5) -0.0030(5)
O15 0.0167(7) 0.0127(6) 0.0123(6) 0.0015(5) -0.0031(5) -0.0073(5)
O16 0.0146(6) 0.0113(6) 0.0166(6) -0.0011(5) 0.0048(5) -0.0044(5)
P1 0.0142(2) 0.0109(2) 0.0107(2) -0.00088(16) -0.00071(17) -0.00333(18)
P2 0.0120(2) 0.0095(2) 0.0124(2) 0.00012(16) -0.00039(17) -0.00318(18)
P3 0.0110(2) 0.0112(2) 0.0113(2) 0.00093(16) -0.00021(17) -0.00423(18)
P4 0.0104(2) 0.0111(2) 0.0106(2) -0.00069(16) 0.00022(17) -0.00344(18)
Zn1 0.01454(11) 0.01236(11) 0.01406(10) -0.00056(8) 0.00131(8) -0.00625(9)
Zn2 0.01552(11) 0.00927(10) 0.01565(10) -0.00026(8) -0.00230(8) -0.00452(8)
Zn3 0.01392(11) 0.01204(11) 0.01604(10) 0.00015(8) -0.00241(8) -0.00678(9)
Zn4 0.01367(11) 0.01023(10) 0.01302(10) -0.00261(8) 0.00059(8) -0.00457(8)

loop_
_atom_type_symbol
_atom_type_description
_atom_type_scat_dispersion_real
_atom_type_scat_dispersion_imag
_atom_type_scat_source
C C 0.0033 0.0016 'International Tables Vol C Tables 4.2.6.8 and 6.1.1.4'
H H 0.0000 0.0000 'International Tables Vol C Tables 4.2.6.8 and 6.1.1.4'
O O 0.0106 0.0060 'International Tables Vol C Tables 4.2.6.8 and 6.1.1.4'
P P 0.1023 0.0942 'International Tables Vol C Tables 4.2.6.8 and 6.1.1.4'
Zn Zn 0.2839 1.4301 'International Tables Vol C Tables 4.2.6.8 and 6.1.1.4'

loop_
_geom_angle_atom_site_label_1
_geom_angle_atom_site_label_2
_geom_angle_atom_site_label_3
_geom_angle
C3 C1 C4 108.78(19)
C3 C1 C2 108.36(19)
C4 C1 C2 108.28(18)
C3 C1 Zn1 111.57(14)
C4 C1 Zn1 109.25(14)
C2 C1 Zn1 110.52(14)
C6 C5 C7 108.40(17)
C6 C5 C8 108.29(17)
C7 C5 C8 108.56(17)
C6 C5 Zn2 110.15(14)
C7 C5 Zn2 110.93(13)
C8 C5 Zn2 110.43(13)
C11 C9 C10 108.80(19)
C11 C9 C12 108.3(2)
C10 C9 C12 109.3(2)
C11 C9 Zn3 111.64(14)
C10 C9 Zn3 109.48(15)
C12 C9 Zn3 109.28(15)
C15 C13 C14 108.64(17)
C15 C13 C16 108.33(18)
C14 C13 C16 108.07(17)
C15 C13 Zn4 111.31(13)
C14 C13 Zn4 110.49(13)
C16 C13 Zn4 109.90(13)
C18 C17 C22 121.46(19)
C18 C17 O3 119.17(17)
C22 C17 O3 119.33(18)
C17 C18 C19 119.1(2)
C18 C19 C20 120.6(2)
C21 C20 C19 119.4(2)
C20 C21 C22 120.8(2)
C17 C22 C21 118.6(2)
C24 C23 C28 121.12(18)
C24 C23 O4 123.69(17)
C28 C23 O4 115.19(17)
C23 C24 C25 118.46(19)
C24 C25 C26 121.0(2)
C27 C26 C25 119.48(19)
C26 C27 C28 120.52(19)
C27 C28 C23 119.41(19)
C34 C29 C30 121.42(18)
C34 C29 O8 115.24(17)
C30 C29 O8 123.32(16)
C31 C30 C29 118.31(19)
C32 C31 C30 121.2(2)
C33 C32 C31 119.6(2)
C32 C33 C34 120.6(2)
C29 C34 C33 118.9(2)
C40 C35 C36 122.11(18)
C40 C35 O9 117.64(17)
C36 C35 O9 120.08(18)
C35 C36 C37 118.6(2)
C38 C37 C36 120.6(2)
C37 C38 C39 119.4(2)
C38 C39 C40 120.7(2)
C35 C40 C39 118.44(19)
C42 C41 C46 121.36(18)
C42 C41 O10 115.74(17)
C46 C41 O10 122.88(16)
C41 C42 C43 118.81(19)
C44 C43 C42 120.79(19)
C45 C44 C43 119.5(2)
C44 C45 C46 120.6(2)
C41 C46 C45 118.91(19)
C53 C48 C49 121.56(17)
C53 C48 O14 115.31(15)
C49 C48 O14 123.13(16)
C48 C49 C50 118.57(18)
C51 C50 C49 120.83(18)
C50 C51 C52 119.57(18)
C53 C52 C51 120.39(18)
C48 C53 C52 119.05(17)
C55 C54 C59 121.78(18)
C55 C54 O15 123.24(17)
C59 C54 O15 114.96(16)
C54 C55 C56 118.1(2)
C57 C56 C55 121.2(2)
C56 C57 C58 119.6(2)
C57 C58 C59 120.2(2)
C54 C59 C58 119.14(19)
C61 C60 C65 122.41(17)
C61 C60 O16 120.26(16)
C65 C60 O16 117.27(16)
C60 C61 C62 118.52(18)
C63 C62 C61 120.46(19)
C62 C63 C64 119.77(18)
C63 C64 C65 120.69(18)
C60 C65 C64 118.13(18)
P1 O1 Zn1 153.10(9)
P1 O2 Zn3 130.62(8)
P1 O2 Zn2 122.85(7)
Zn3 O2 Zn2 98.50(5)
C17 O3 P1 118.37(12)
C23 O4 P1 125.45(12)
P3 O5 Zn2 123.73(7)
P3 O5 Zn3 131.98(8)
Zn2 O5 Zn3 99.45(5)
P2 O6 Zn3 158.12(9)
P2 O7 Zn1 135.56(8)
P2 O7 Zn4 117.36(7)
Zn1 O7 Zn4 99.49(5)
C29 O8 P2 126.61(12)
C35 O9 P2 123.35(11)
C41 O10 P3 124.64(11)
P3 O11 Zn4 149.30(8)
P4 O12 Zn2 159.68(9)
P4 O13 Zn4 135.76(8)
P4 O13 Zn1 118.39(7)
Zn4 O13 Zn1 100.32(5)
C48 O14 P3 126.96(11)
C54 O15 P4 125.94(12)
C60 O16 P4 121.31(11)
O1 P1 O2 118.79(7)
O1 P1 O4 105.97(7)
O2 P1 O4 108.55(7)
O1 P1 O3 111.48(8)
O2 P1 O3 105.18(7)
O4 P1 O3 106.23(7)
O6 P2 O7 118.69(8)
O6 P2 O9 112.61(8)
O7 P2 O9 102.36(7)
O6 P2 O8 105.06(7)
O7 P2 O8 110.38(7)
O9 P2 O8 107.38(7)
O11 P3 O5 117.61(7)
O11 P3 O10 106.25(7)
O5 P3 O10 110.12(7)
O11 P3 O14 112.76(7)
O5 P3 O14 102.86(7)
O10 P3 O14 106.83(7)
O12 P4 O13 119.28(8)
O12 P4 O16 111.66(7)
O13 P4 O16 103.32(7)
O12 P4 O15 105.83(7)
O13 P4 O15 108.96(7)
O16 P4 O15 107.30(7)
C1 Zn1 O1 121.75(7)
C1 Zn1 O7 125.31(7)
O1 Zn1 O7 102.87(5)
C1 Zn1 O13 123.39(7)
O1 Zn1 O13 95.27(5)
O7 Zn1 O13 77.18(5)
O12 Zn2 C5 120.42(7)
O12 Zn2 O5 99.18(5)
C5 Zn2 O5 125.57(7)
O12 Zn2 O2 99.57(5)
C5 Zn2 O2 124.41(6)
O5 Zn2 O2 77.86(5)
O6 Zn3 C9 118.46(7)
O6 Zn3 O2 95.94(5)
C9 Zn3 O2 127.50(7)
O6 Zn3 O5 103.38(5)
C9 Zn3 O5 124.21(7)
O2 Zn3 O5 78.31(5)
C13 Zn4 O11 119.01(7)
C13 Zn4 O13 128.37(7)
O11 Zn4 O13 101.68(5)
C13 Zn4 O7 119.05(7)
O11 Zn4 O7 102.10(5)
O13 Zn4 O7 77.53(5)

loop_
_geom_bond_atom_site_label_1
_geom_bond_atom_site_label_2
_geom_bond_distance
C1 C3 1.527(3)
C1 C4 1.531(3)
C1 C2 1.534(3)
C1 Zn1 1.9846(19)
C5 C6 1.528(3)
C5 C7 1.531(3)
C5 C8 1.533(3)
C5 Zn2 1.9841(19)
C9 C11 1.522(3)
C9 C10 1.526(3)
C9 C12 1.530(3)
C9 Zn3 1.9824(19)
C13 C15 1.526(3)
C13 C14 1.527(3)
C13 C16 1.535(3)
C13 Zn4 1.9883(18)
C17 C18 1.372(3)
C17 C22 1.377(3)
C17 O3 1.415(2)
C18 C19 1.382(3)
C19 C20 1.384(3)
C20 C21 1.370(3)
C21 C22 1.393(3)
C23 C24 1.388(3)
C23 C28 1.390(3)
C23 O4 1.405(2)
C24 C25 1.391(3)
C25 C26 1.391(3)
C26 C27 1.382(3)
C27 C28 1.384(3)
C29 C34 1.385(3)
C29 C30 1.391(3)
C29 O8 1.402(2)
C30 C31 1.387(3)
C31 C32 1.382(3)
C32 C33 1.381(3)
C33 C34 1.391(3)
C35 C40 1.374(3)
C35 C36 1.375(3)
C35 O9 1.405(2)
C36 C37 1.388(3)
C37 C38 1.380(3)
C38 C39 1.382(3)
C39 C40 1.390(3)
C41 C42 1.382(3)
C41 C46 1.387(3)
C41 O10 1.413(2)
C42 C43 1.389(3)
C43 C44 1.385(3)
C44 C45 1.384(3)
C45 C46 1.388(3)
C48 C53 1.386(3)
C48 C49 1.386(3)
C48 O14 1.401(2)
C49 C50 1.395(3)
C50 C51 1.385(3)
C51 C52 1.392(3)
C52 C53 1.390(3)
C54 C55 1.382(3)
C54 C59 1.383(3)
C54 O15 1.404(2)
C55 C56 1.393(3)
C56 C57 1.382(3)
C57 C58 1.385(3)
C58 C59 1.389(3)
C60 C61 1.377(3)
C60 C65 1.381(3)
C60 O16 1.414(2)
C61 C62 1.392(3)
C62 C63 1.380(3)
C63 C64 1.388(3)
C64 C65 1.389(3)
O1 P1 1.4786(14)
O1 Zn1 2.0037(13)
O2 P1 1.5118(13)
O2 Zn3 2.1040(12)
O2 Zn2 2.1397(12)
O3 P1 1.5903(13)
O4 P1 1.5892(13)
O5 P3 1.5095(13)
O5 Zn2 2.0990(12)
O5 Zn3 2.1148(12)
O6 P2 1.4713(14)
O6 Zn3 1.9750(13)
O7 P2 1.5108(13)
O7 Zn1 2.0937(12)
O7 Zn4 2.1507(12)
O8 P2 1.5848(13)
O9 P2 1.5846(13)
O10 P3 1.5822(13)
O11 P3 1.4827(13)
O11 Zn4 2.0118(13)
O12 P4 1.4775(13)
O12 Zn2 1.9715(13)
O13 P4 1.5118(13)
O13 Zn4 2.0724(12)
O13 Zn1 2.1460(12)
O14 P3 1.5893(13)
O15 P4 1.5871(13)
O16 P4 1.5852(13)
